data_7131446
loop_
_publ_author_name
'Huang, Fen'
'Tao, Ling-Fei'
'Liu, Jiyong'
'Qian, Linghui'
'Liao, Jia-Yu'

_publ_section_title
;
 Diastereo- and enantioselective synthesis of biaryl aldehydes bearing
 both axial and central chirality.
;
_journal_issue 30
_journal_name_full 'Chemical communications (Cambridge, England)'
_journal_page_first 4487
_journal_page_last 4490
_journal_paper_doi 10.1039/d3cc00708a
_journal_volume 59
_journal_year 2023
_chemical_absolute_configuration ad
_chemical_formula_moiety 'C41 H32 N O3 P'
_chemical_formula_sum 'C41 H32 N O3 P'
_chemical_formula_weight 617.64
_space_group_crystal_system monoclinic
_space_group_IT_number 4
_space_group_name_Hall 'P 2yb'
_space_group_name_H-M_alt 'P 1 21 1'
_atom_sites_solution_hydrogens geom
_atom_sites_solution_primary dual
_audit_block_doi 10.5517/ccdc.csd.cc2c6m8h
_audit_creation_date 2022-04-12
_audit_creation_method
;
Olex2 1.2
(compiled 2018.05.29 svn.r3508 for OlexSys, GUI svn.r5506)
;
_audit_update_record
;
2022-06-22 deposited with the CCDC.	2023-03-21 downloaded from the CCDC.
;
_cell_angle_alpha 90
_cell_angle_beta 95.337(13)
_cell_angle_gamma 90
_cell_formula_units_Z 4
_cell_length_a 14.582(4)
_cell_length_b 14.754(3)
_cell_length_c 15.384(4)
_cell_measurement_reflns_used 9903
_cell_measurement_temperature 170(2)
_cell_measurement_theta_max 27.08
_cell_measurement_theta_min 2.45
_cell_volume 3295.4(14)
_computing_cell_refinement 'SAINT V8.40B (Bruker Nano, Inc., 2019)'
_computing_data_collection 'Bruker Instrument Service vV6.2.14'
_computing_data_reduction 'SAINT V8.40B (Bruker Nano, Inc., 2019)'
_computing_molecular_graphics 'Olex2 (Dolomanov et al., 2009)'
_computing_publication_material 'Olex2 (Dolomanov et al., 2009)'
_computing_structure_refinement 'ShelXL (Sheldrick, 2015)'
_computing_structure_solution 'ShelXT (Sheldrick, 2015)'
_diffrn_ambient_temperature 170.0
_diffrn_measured_fraction_theta_full 0.998
_diffrn_measured_fraction_theta_max 0.996
_diffrn_measurement_device_type 'zju Bruker D8 Venture'
_diffrn_measurement_method '\f and \w scans'
_diffrn_radiation_type MoK\a
_diffrn_radiation_wavelength 0.71073
_diffrn_reflns_av_unetI/netI 0.0552
_diffrn_reflns_Laue_measured_fraction_full 0.998
_diffrn_reflns_Laue_measured_fraction_max 0.996
_diffrn_reflns_limit_h_max 18
_diffrn_reflns_limit_h_min -18
_diffrn_reflns_limit_k_max 18
_diffrn_reflns_limit_k_min -18
_diffrn_reflns_limit_l_max 19
_diffrn_reflns_limit_l_min -2
_diffrn_reflns_number 14509
_diffrn_reflns_point_group_measured_fraction_full 0.998
_diffrn_reflns_point_group_measured_fraction_max 0.995
_diffrn_reflns_theta_full 25.242
_diffrn_reflns_theta_max 27.154
_diffrn_reflns_theta_min 1.916
_diffrn_standards_number 0
_exptl_absorpt_coefficient_mu 0.124
_exptl_absorpt_correction_T_max 0.7455
_exptl_absorpt_correction_T_min 0.7055
_exptl_absorpt_correction_type multi-scan
_exptl_absorpt_process_details
;
SADABS-2016/2 (Bruker,2016/2) was used for absorption correction.
wR2(int) was 0.1070 before and 0.0624 after correction.
The Ratio of minimum to maximum transmission is 0.9463.
The \l/2 correction factor is Not present.
;
_exptl_crystal_colour colourless
_exptl_crystal_colour_primary colourless
_exptl_crystal_density_diffrn 1.245
_exptl_crystal_description block
_exptl_crystal_F_000 1296
_exptl_crystal_size_max 0.28
_exptl_crystal_size_mid 0.16
_exptl_crystal_size_min 0.12
_refine_diff_density_max 0.330
_refine_diff_density_min -0.217
_refine_diff_density_rms 0.037
_refine_ls_abs_structure_details
;
 Flack x determined using 5775 quotients [(I+)-(I-)]/[(I+)+(I-)]
 (Parsons, Flack and Wagner, Acta Cryst. B69 (2013) 249-259).
;
_refine_ls_abs_structure_Flack 0.04(2)
_refine_ls_extinction_method none
_refine_ls_goodness_of_fit_ref 1.047
_refine_ls_hydrogen_treatment constr
_refine_ls_matrix_type full
_refine_ls_number_parameters 830
_refine_ls_number_reflns 14509
_refine_ls_number_restraints 1
_refine_ls_restrained_S_all 1.047
_refine_ls_R_factor_all 0.0458
_refine_ls_R_factor_gt 0.0360
_refine_ls_shift/su_max 0.001
_refine_ls_shift/su_mean 0.000
_refine_ls_structure_factor_coef Fsqd
_refine_ls_weighting_details 'w=1/[\s^2^(Fo^2^)+(0.0474P)^2^+0.3757P] where P=(Fo^2^+2Fc^2^)/3'
_refine_ls_weighting_scheme calc
_refine_ls_wR_factor_gt 0.0865
_refine_ls_wR_factor_ref 0.0902
_reflns_Friedel_coverage 0.921
_reflns_Friedel_fraction_full 0.998
_reflns_Friedel_fraction_max 0.993
_reflns_number_gt 13309
_reflns_number_total 14509
_reflns_threshold_expression 'I > 2\s(I)'
_cod_data_source_file d3cc00708a2.cif
_cod_data_source_block mo_220412_hf_0m_tw
_cod_depositor_comments 'Adding full bibliography for 7131446--7131447.cif.'
_cod_original_cell_volume 3295.6(14)
_cod_database_code 7131446
_shelx_shelxl_version_number 2018/3
_shelx_space_group_comment
;
The symmetry employed for this shelxl refinement is uniquely defined
by the following loop, which should always be used as a source of
symmetry information in preference to the above space-group names.
They are only intended as comments.
;
_shelx_estimated_absorpt_t_max 0.985
_shelx_estimated_absorpt_t_min 0.966
_olex2_refinement_description
;
1. Twinned data refinement
 Scales: 0.8531(15)
 0.1469(15)
2. Fixed Uiso
 At 1.2 times of:
  All C(H) groups, All C(H,H) groups
3.a Ternary CH refined with riding coordinates:
 C22(H22), C63(H63)
3.b Secondary CH2 refined with riding coordinates:
 C14(H14A,H14B), C55(H55A,H55B)
3.c Aromatic/amide H refined with riding coordinates:
 C1(H1), C2(H2), C3(H3), C4(H4), C5(H5), C7(H7), C8(H8), C9(H9), C10(H10),
 C11(H11), C16(H16), C17(H17), C18(H18), C19(H19), C20(H20), C21(H21), C24(H24),
  C25(H25), C26(H26), C29(H29), C31(H31), C32(H32), C33(H33), C34(H34),
 C37(H37), C38(H38), C39(H39), C40(H40), C41(H41), C42(H42), C43(H43), C44(H44),
  C45(H45), C46(H46), C49(H49), C50(H50), C51(H51), C52(H52), C53(H53),
 C57(H57), C58(H58), C59(H59), C60(H60), C61(H61), C62(H62), C65(H65), C66(H66),
  C67(H67), C70(H70), C72(H72), C73(H73), C74(H74), C75(H75), C78(H78),
 C79(H79), C80(H80), C81(H81), C82(H82)
;
_olex2_submission_special_instructions 'No special instructions were received'

loop_
_space_group_symop_operation_xyz
'x, y, z'
'-x, y+1/2, -z'

loop_
_atom_site_label
_atom_site_type_symbol
_atom_site_fract_x
_atom_site_fract_y
_atom_site_fract_z
_atom_site_U_iso_or_equiv
_atom_site_adp_type
_atom_site_occupancy
_atom_site_site_symmetry_order
_atom_site_calc_flag
_atom_site_refinement_flags_posn
_atom_site_refinement_flags_adp
_atom_site_refinement_flags_occupancy
_atom_site_disorder_assembly
_atom_site_disorder_group
P1 P 0.44773(4) 0.36019(4) -0.04494(4) 0.02571(13) Uani 1 1 d . . . . .
O1 O 0.44731(13) 0.26306(11) -0.01912(14) 0.0381(4) Uani 1 1 d . . . . .
O2 O 0.47966(14) 0.53784(11) 0.11061(12) 0.0356(4) Uani 1 1 d . . . . .
O3 O 0.6158(2) 0.2881(2) 0.48215(17) 0.0831(9) Uani 1 1 d . . . . .
N1 N 0.55049(15) 0.51275(13) -0.01248(14) 0.0298(4) Uani 1 1 d . . . . .
C1 C 0.27704(19) 0.3550(2) 0.01259(19) 0.0384(6) Uani 1 1 d . . . . .
H1 H 0.296413 0.296432 0.032355 0.046 Uiso 1 1 calc R . . . .
C2 C 0.1886(2) 0.3847(2) 0.0240(2) 0.0473(7) Uani 1 1 d . . . . .
H2 H 0.147382 0.345912 0.050567 0.057 Uiso 1 1 calc R . . . .
C3 C 0.1602(2) 0.4700(2) -0.0030(2) 0.0455(7) Uani 1 1 d . . . . .
H3 H 0.099470 0.489724 0.004786 0.055 Uiso 1 1 calc R . . . .
C4 C 0.2202(2) 0.5270(2) -0.0414(2) 0.0435(7) Uani 1 1 d . . . . .
H4 H 0.201160 0.586394 -0.058825 0.052 Uiso 1 1 calc R . . . .
C5 C 0.30842(18) 0.49703(18) -0.05431(18) 0.0340(5) Uani 1 1 d . . . . .
H5 H 0.349166 0.535843 -0.081515 0.041 Uiso 1 1 calc R . . . .
C6 C 0.33742(16) 0.41082(16) -0.02776(16) 0.0273(5) Uani 1 1 d . . . . .
C7 C 0.47107(19) 0.2952(2) -0.2074(2) 0.0427(7) Uani 1 1 d . . . . .
H7 H 0.467159 0.237852 -0.179814 0.051 Uiso 1 1 calc R . . . .
C8 C 0.4837(2) 0.3005(3) -0.2960(2) 0.0580(10) Uani 1 1 d . . . . .
H8 H 0.489027 0.246389 -0.328625 0.070 Uiso 1 1 calc R . . . .
C9 C 0.4884(2) 0.3836(3) -0.3368(2) 0.0615(11) Uani 1 1 d . . . . .
H9 H 0.497101 0.386408 -0.397200 0.074 Uiso 1 1 calc R . . . .
C10 C 0.4806(2) 0.4620(3) -0.2900(2) 0.0544(8) Uani 1 1 d . . . . .
H10 H 0.482999 0.519012 -0.318385 0.065 Uiso 1 1 calc R . . . .
C11 C 0.4692(2) 0.4584(2) -0.20143(18) 0.0390(6) Uani 1 1 d . . . . .
H11 H 0.464832 0.512958 -0.169283 0.047 Uiso 1 1 calc R . . . .
C12 C 0.46428(16) 0.37494(18) -0.15957(17) 0.0318(5) Uani 1 1 d . . . . .
C13 C 0.53832(16) 0.42160(15) 0.02517(16) 0.0252(5) Uani 1 1 d . . . . .
C14 C 0.62928(16) 0.36638(19) 0.03179(16) 0.0307(5) Uani 1 1 d . . . . .
H14A H 0.678796 0.404517 0.061044 0.037 Uiso 1 1 calc R . . . .
H14B H 0.621758 0.313163 0.069670 0.037 Uiso 1 1 calc R . . . .
C15 C 0.66027(17) 0.33336(18) -0.05336(18) 0.0330(6) Uani 1 1 d . . . . .
C16 C 0.6627(2) 0.2397(2) -0.0697(2) 0.0473(7) Uani 1 1 d . . . . .
H16 H 0.645947 0.198346 -0.026659 0.057 Uiso 1 1 calc R . . . .
C17 C 0.6892(2) 0.2073(3) -0.1477(3) 0.0639(10) Uani 1 1 d . . . . .
H17 H 0.689643 0.143825 -0.158144 0.077 Uiso 1 1 calc R . . . .
C18 C 0.7151(2) 0.2660(3) -0.2105(3) 0.0650(11) Uani 1 1 d . . . . .
H18 H 0.732997 0.243384 -0.264188 0.078 Uiso 1 1 calc R . . . .
C19 C 0.7147(2) 0.3589(3) -0.1947(2) 0.0525(8) Uani 1 1 d . . . . .
H19 H 0.733819 0.399660 -0.237263 0.063 Uiso 1 1 calc R . . . .
C20 C 0.68670(18) 0.3922(2) -0.11716(19) 0.0383(6) Uani 1 1 d . . . . .
H20 H 0.685526 0.455756 -0.107506 0.046 Uiso 1 1 calc R . . . .
C21 C 0.51592(19) 0.56830(17) 0.03798(18) 0.0353(6) Uani 1 1 d . . . . .
H21 H 0.515362 0.631262 0.025007 0.042 Uiso 1 1 calc R . . . .
C22 C 0.50115(17) 0.44119(16) 0.11653(16) 0.0272(5) Uani 1 1 d . . . . .
H22 H 0.442813 0.406441 0.120550 0.033 Uiso 1 1 calc R . . . .
C23 C 0.56411(17) 0.42618(17) 0.19932(16) 0.0300(5) Uani 1 1 d . . . . .
C24 C 0.63896(19) 0.4846(2) 0.21859(19) 0.0402(6) Uani 1 1 d . . . . .
H24 H 0.653610 0.528225 0.176643 0.048 Uiso 1 1 calc R . . . .
C25 C 0.6920(2) 0.4795(2) 0.2982(2) 0.0474(7) Uani 1 1 d . . . . .
H25 H 0.742548 0.519577 0.310495 0.057 Uiso 1 1 calc R . . . .
C26 C 0.6712(2) 0.4164(2) 0.35909(19) 0.0464(7) Uani 1 1 d . . . . .
H26 H 0.707577 0.413040 0.413531 0.056 Uiso 1 1 calc R . . . .
C27 C 0.59736(19) 0.3575(2) 0.34161(17) 0.0382(6) Uani 1 1 d . . . . .
C28 C 0.54219(16) 0.36220(18) 0.26152(16) 0.0304(5) Uani 1 1 d . . . . .
C29 C 0.5782(3) 0.2891(2) 0.4086(2) 0.0530(8) Uani 1 1 d . . . . .
H29 H 0.533902 0.243411 0.392751 0.064 Uiso 1 1 calc R . . . .
C30 C 0.45845(18) 0.30369(17) 0.24659(16) 0.0306(5) Uani 1 1 d . . . . .
C31 C 0.4579(2) 0.22938(18) 0.19050(18) 0.0379(6) Uani 1 1 d . . . . .
H31 H 0.510631 0.217626 0.160434 0.046 Uiso 1 1 calc R . . . .
C32 C 0.3826(2) 0.1723(2) 0.1775(2) 0.0455(7) Uani 1 1 d . . . . .
H32 H 0.383696 0.122270 0.138739 0.055 Uiso 1 1 calc R . . . .
C33 C 0.3057(2) 0.1889(2) 0.2213(2) 0.0493(7) Uani 1 1 d . . . . .
H33 H 0.253763 0.149865 0.213205 0.059 Uiso 1 1 calc R . . . .
C34 C 0.3047(2) 0.2627(2) 0.2772(2) 0.0421(6) Uani 1 1 d . . . . .
H34 H 0.251706 0.273447 0.307260 0.051 Uiso 1 1 calc R . . . .
C35 C 0.37967(18) 0.32158(17) 0.29011(17) 0.0317(5) Uani 1 1 d . . . . .
C36 C 0.37333(17) 0.40048(18) 0.34998(18) 0.0329(5) Uani 1 1 d . . . . .
C37 C 0.39211(18) 0.48924(19) 0.3250(2) 0.0386(6) Uani 1 1 d . . . . .
H37 H 0.412341 0.500371 0.269039 0.046 Uiso 1 1 calc R . . . .
C38 C 0.3814(2) 0.5612(2) 0.3814(2) 0.0478(7) Uani 1 1 d . . . . .
H38 H 0.394258 0.621158 0.363526 0.057 Uiso 1 1 calc R . . . .
C39 C 0.3522(2) 0.5464(3) 0.4634(2) 0.0540(9) Uani 1 1 d . . . . .
H39 H 0.344988 0.595789 0.501774 0.065 Uiso 1 1 calc R . . . .
C40 C 0.3337(3) 0.4595(3) 0.4886(2) 0.0581(9) Uani 1 1 d . . . . .
H40 H 0.313576 0.448946 0.544692 0.070 Uiso 1 1 calc R . . . .
C41 C 0.3440(2) 0.3870(2) 0.4331(2) 0.0465(7) Uani 1 1 d . . . . .
H41 H 0.330944 0.327346 0.451705 0.056 Uiso 1 1 calc R . . . .
P2 P 0.93082(4) 0.67091(4) 0.56286(4) 0.02747(13) Uani 1 1 d . . . . .
O4 O 0.93380(14) 0.76240(12) 0.52224(12) 0.0375(4) Uani 1 1 d . . . . .
O5 O 0.93256(13) 0.47712(13) 0.42605(12) 0.0350(4) Uani 1 1 d . . . . .
O6 O 1.09162(16) 0.6814(2) 0.06112(14) 0.0638(7) Uani 1 1 d . . . . .
N2 N 1.01521(15) 0.50467(14) 0.55567(14) 0.0312(4) Uani 1 1 d . . . . .
C42 C 0.7530(2) 0.6643(2) 0.48549(18) 0.0412(6) Uani 1 1 d . . . . .
H42 H 0.771748 0.713513 0.451489 0.049 Uiso 1 1 calc R . . . .
C43 C 0.6622(2) 0.6338(2) 0.4747(2) 0.0528(8) Uani 1 1 d . . . . .
H43 H 0.619279 0.662795 0.433518 0.063 Uiso 1 1 calc R . . . .
C44 C 0.6342(2) 0.5624(3) 0.5227(2) 0.0538(8) Uani 1 1 d . . . . .
H44 H 0.571969 0.542550 0.515046 0.065 Uiso 1 1 calc R . . . .
C45 C 0.6961(2) 0.5193(3) 0.5819(2) 0.0505(8) Uani 1 1 d . . . . .
H45 H 0.676730 0.469199 0.614483 0.061 Uiso 1 1 calc R . . . .
C46 C 0.7872(2) 0.5491(2) 0.59427(19) 0.0408(6) Uani 1 1 d . . . . .
H46 H 0.829584 0.519429 0.635432 0.049 Uiso 1 1 calc R . . . .
C47 C 0.81633(17) 0.62252(18) 0.54631(16) 0.0315(5) Uani 1 1 d . . . . .
C48 C 0.95716(17) 0.6747(2) 0.68010(16) 0.0324(5) Uani 1 1 d . . . . .
C49 C 0.94387(19) 0.7602(2) 0.71666(18) 0.0395(6) Uani 1 1 d . . . . .
H49 H 0.924822 0.809723 0.679910 0.047 Uiso 1 1 calc R . . . .
C50 C 0.9583(2) 0.7727(3) 0.8059(2) 0.0512(8) Uani 1 1 d . . . . .
H50 H 0.948422 0.830522 0.830449 0.061 Uiso 1 1 calc R . . . .
C51 C 0.9869(2) 0.7020(3) 0.8586(2) 0.0576(10) Uani 1 1 d . . . . .
H51 H 0.997578 0.710938 0.919878 0.069 Uiso 1 1 calc R . . . .
C52 C 1.0004(2) 0.6164(3) 0.8233(2) 0.0554(9) Uani 1 1 d . . . . .
H52 H 1.020330 0.567585 0.860639 0.067 Uiso 1 1 calc R . . . .
C53 C 0.9849(2) 0.6020(2) 0.73352(18) 0.0411(7) Uani 1 1 d . . . . .
H53 H 0.993236 0.543585 0.709410 0.049 Uiso 1 1 calc R . . . .
C54 C 1.01054(17) 0.59343(16) 0.51072(15) 0.0263(5) Uani 1 1 d . . . . .
C55 C 1.10627(18) 0.63923(19) 0.51163(16) 0.0320(5) Uani 1 1 d . . . . .
H55A H 1.145767 0.601019 0.477568 0.038 Uiso 1 1 calc R . . . .
H55B H 1.098412 0.698292 0.481311 0.038 Uiso 1 1 calc R . . . .
C56 C 1.15632(16) 0.65530(17) 0.60099(16) 0.0291(5) Uani 1 1 d . . . . .
C57 C 1.15953(19) 0.73959(19) 0.64054(18) 0.0364(6) Uani 1 1 d . . . . .
H57 H 1.130300 0.789736 0.610777 0.044 Uiso 1 1 calc R . . . .
C58 C 1.2052(2) 0.7520(2) 0.72373(19) 0.0437(7) Uani 1 1 d . . . . .
H58 H 1.205655 0.810011 0.750625 0.052 Uiso 1 1 calc R . . . .
C59 C 1.2492(2) 0.6806(2) 0.76638(19) 0.0484(7) Uani 1 1 d . . . . .
H59 H 1.280375 0.688953 0.822840 0.058 Uiso 1 1 calc R . . . .
C60 C 1.2483(2) 0.5967(2) 0.7274(2) 0.0471(7) Uani 1 1 d . . . . .
H60 H 1.279275 0.547288 0.756808 0.057 Uiso 1 1 calc R . . . .
C61 C 1.20251(19) 0.58389(19) 0.64555(18) 0.0370(6) Uani 1 1 d . . . . .
H61 H 1.202466 0.525639 0.619240 0.044 Uiso 1 1 calc R . . . .
C62 C 0.97080(19) 0.44907(18) 0.50511(17) 0.0339(6) Uani 1 1 d . . . . .
H62 H 0.964308 0.387829 0.522576 0.041 Uiso 1 1 calc R . . . .
C63 C 0.96475(17) 0.57018(17) 0.41583(15) 0.0291(5) Uani 1 1 d . . . . .
H63 H 0.910773 0.610952 0.400992 0.035 Uiso 1 1 calc R . . . .
C64 C 1.02635(17) 0.57074(18) 0.34198(16) 0.0297(5) Uani 1 1 d . . . . .
C65 C 1.09631(18) 0.50610(19) 0.34110(17) 0.0353(6) Uani 1 1 d . . . . .
H65 H 1.106749 0.465077 0.388583 0.042 Uiso 1 1 calc R . . . .
C66 C 1.15064(18) 0.5009(2) 0.27212(18) 0.0393(6) Uani 1 1 d . . . . .
H66 H 1.197452 0.456155 0.272116 0.047 Uiso 1 1 calc R . . . .
C67 C 1.13677(18) 0.5606(2) 0.20371(18) 0.0403(6) Uani 1 1 d . . . . .
H67 H 1.174703 0.557445 0.156836 0.048 Uiso 1 1 calc R . . . .
C68 C 1.06769(18) 0.6257(2) 0.20242(16) 0.0349(6) Uani 1 1 d . . . . .
C69 C 1.00996(17) 0.63033(18) 0.27076(16) 0.0305(5) Uani 1 1 d . . . . .
C70 C 1.0555(2) 0.6898(2) 0.12813(18) 0.0457(7) Uani 1 1 d . . . . .
H70 H 1.016619 0.740741 0.133571 0.055 Uiso 1 1 calc R . . . .
C71 C 0.92802(18) 0.69231(18) 0.26278(16) 0.0326(6) Uani 1 1 d . . . . .
C72 C 0.9265(2) 0.7684(2) 0.31536(19) 0.0425(7) Uani 1 1 d . . . . .
H72 H 0.976762 0.779857 0.357834 0.051 Uiso 1 1 calc R . . . .
C73 C 0.8529(2) 0.8283(2) 0.3069(2) 0.0527(8) Uani 1 1 d . . . . .
H73 H 0.853288 0.880714 0.342766 0.063 Uiso 1 1 calc R . . . .
C74 C 0.7791(2) 0.8116(2) 0.2465(2) 0.0530(8) Uani 1 1 d . . . . .
H74 H 0.728107 0.851862 0.241470 0.064 Uiso 1 1 calc R . . . .
C75 C 0.7794(2) 0.7356(2) 0.1929(2) 0.0456(7) Uani 1 1 d . . . . .
H75 H 0.728370 0.724798 0.151098 0.055 Uiso 1 1 calc R . . . .
C76 C 0.85334(18) 0.6748(2) 0.19942(17) 0.0349(5) Uani 1 1 d . . . . .
C77 C 0.85510(17) 0.59706(19) 0.13724(17) 0.0345(6) Uani 1 1 d . . . . .
C78 C 0.87237(18) 0.5081(2) 0.16553(19) 0.0385(6) Uani 1 1 d . . . . .
H78 H 0.880889 0.495317 0.226262 0.046 Uiso 1 1 calc R . . . .
C79 C 0.8772(2) 0.4383(2) 0.1055(2) 0.0468(7) Uani 1 1 d . . . . .
H79 H 0.887790 0.377921 0.125458 0.056 Uiso 1 1 calc R . . . .
C80 C 0.8666(2) 0.4560(3) 0.0167(2) 0.0536(8) Uani 1 1 d . . . . .
H80 H 0.872191 0.408489 -0.024163 0.064 Uiso 1 1 calc R . . . .
C81 C 0.8479(2) 0.5435(3) -0.0117(2) 0.0558(9) Uani 1 1 d . . . . .
H81 H 0.839166 0.555989 -0.072509 0.067 Uiso 1 1 calc R . . . .
C82 C 0.8418(2) 0.6130(2) 0.0476(2) 0.0460(7) Uani 1 1 d . . . . .
H82 H 0.828208 0.672679 0.027055 0.055 Uiso 1 1 calc R . . . .

loop_
_atom_site_aniso_label
_atom_site_aniso_U_11
_atom_site_aniso_U_22
_atom_site_aniso_U_33
_atom_site_aniso_U_23
_atom_site_aniso_U_13
_atom_site_aniso_U_12
P1 0.0260(3) 0.0176(3) 0.0336(3) -0.0027(2) 0.0033(2) -0.0011(2)
O1 0.0384(10) 0.0180(9) 0.0585(12) -0.0026(8) 0.0081(9) -0.0020(7)
O2 0.0486(11) 0.0232(9) 0.0363(10) -0.0023(7) 0.0099(8) 0.0047(8)
O3 0.116(3) 0.091(2) 0.0391(14) 0.0147(13) -0.0131(14) 0.0124(18)
N1 0.0352(11) 0.0202(10) 0.0340(11) 0.0023(8) 0.0023(9) -0.0071(8)
C1 0.0357(13) 0.0366(14) 0.0440(15) 0.0030(12) 0.0099(11) -0.0032(12)
C2 0.0371(15) 0.0570(19) 0.0500(18) 0.0028(14) 0.0166(13) -0.0036(13)
C3 0.0318(14) 0.065(2) 0.0407(15) -0.0031(14) 0.0079(12) 0.0082(13)
C4 0.0388(15) 0.0466(17) 0.0453(16) 0.0035(13) 0.0046(13) 0.0134(13)
C5 0.0306(12) 0.0330(13) 0.0392(14) 0.0043(11) 0.0064(11) 0.0037(10)
C6 0.0253(11) 0.0300(13) 0.0262(11) -0.0043(9) 0.0005(9) -0.0014(9)
C7 0.0294(13) 0.0506(17) 0.0474(17) -0.0208(14) -0.0011(12) 0.0026(12)
C8 0.0398(17) 0.084(3) 0.0495(19) -0.0355(19) -0.0014(14) 0.0076(17)
C9 0.0436(17) 0.111(3) 0.0299(15) -0.0125(18) 0.0004(13) 0.0131(19)
C10 0.0476(18) 0.080(2) 0.0355(16) 0.0062(16) 0.0050(14) 0.0068(17)
C11 0.0373(14) 0.0477(16) 0.0323(14) 0.0009(12) 0.0045(11) 0.0037(12)
C12 0.0224(11) 0.0395(15) 0.0332(13) -0.0086(11) 0.0003(9) 0.0014(10)
C13 0.0276(12) 0.0189(10) 0.0293(11) 0.0007(9) 0.0032(9) -0.0021(9)
C14 0.0260(11) 0.0329(12) 0.0333(13) 0.0043(11) 0.0025(9) 0.0033(10)
C15 0.0210(11) 0.0385(14) 0.0390(14) -0.0020(11) -0.0006(10) 0.0026(10)
C16 0.0346(15) 0.0377(16) 0.070(2) -0.0061(14) 0.0059(14) 0.0080(12)
C17 0.0468(19) 0.057(2) 0.089(3) -0.029(2) 0.0096(19) 0.0144(16)
C18 0.0406(18) 0.095(3) 0.059(2) -0.034(2) 0.0050(16) 0.0166(19)
C19 0.0327(14) 0.087(2) 0.0382(16) 0.0013(17) 0.0055(12) 0.0080(16)
C20 0.0277(13) 0.0477(16) 0.0395(15) 0.0005(12) 0.0028(11) -0.0001(11)
C21 0.0427(15) 0.0208(12) 0.0422(15) 0.0007(10) 0.0039(12) -0.0055(10)
C22 0.0300(12) 0.0210(11) 0.0308(12) 0.0012(9) 0.0041(10) -0.0009(9)
C23 0.0278(12) 0.0341(13) 0.0286(12) -0.0043(10) 0.0045(10) 0.0005(10)
C24 0.0373(14) 0.0463(16) 0.0373(14) -0.0087(12) 0.0056(12) -0.0098(12)
C25 0.0350(14) 0.065(2) 0.0415(16) -0.0201(15) 0.0006(12) -0.0105(14)
C26 0.0381(15) 0.067(2) 0.0327(14) -0.0152(14) -0.0041(12) 0.0096(14)
C27 0.0389(14) 0.0454(15) 0.0303(13) -0.0033(12) 0.0031(11) 0.0135(13)
C28 0.0287(11) 0.0316(12) 0.0312(12) -0.0029(10) 0.0047(9) 0.0073(11)
C29 0.065(2) 0.0551(19) 0.0382(16) 0.0076(14) -0.0007(15) 0.0187(16)
C30 0.0345(13) 0.0273(12) 0.0300(12) 0.0059(10) 0.0031(10) 0.0035(10)
C31 0.0478(16) 0.0299(13) 0.0372(14) 0.0011(10) 0.0097(12) 0.0026(12)
C32 0.0630(19) 0.0281(13) 0.0456(16) 0.0002(13) 0.0052(14) -0.0057(14)
C33 0.0556(18) 0.0380(16) 0.0543(18) 0.0030(13) 0.0053(15) -0.0152(14)
C34 0.0410(15) 0.0384(15) 0.0482(16) 0.0036(12) 0.0107(13) -0.0054(12)
C35 0.0351(13) 0.0283(12) 0.0323(13) 0.0062(10) 0.0061(10) 0.0010(10)
C36 0.0258(12) 0.0366(14) 0.0365(13) 0.0016(11) 0.0045(10) 0.0039(10)
C37 0.0314(13) 0.0365(14) 0.0491(16) -0.0009(12) 0.0103(12) 0.0012(11)
C38 0.0351(15) 0.0386(16) 0.071(2) -0.0125(14) 0.0106(14) -0.0007(12)
C39 0.0445(17) 0.061(2) 0.056(2) -0.0228(16) -0.0004(15) 0.0130(15)
C40 0.062(2) 0.074(2) 0.0395(17) -0.0026(16) 0.0133(15) 0.0267(18)
C41 0.0525(17) 0.0492(17) 0.0393(16) 0.0076(13) 0.0134(13) 0.0145(14)
P2 0.0326(3) 0.0258(3) 0.0239(3) -0.0013(2) 0.0025(2) 0.0020(2)
O4 0.0511(11) 0.0262(9) 0.0351(10) 0.0026(7) 0.0040(8) 0.0039(8)
O5 0.0396(10) 0.0353(10) 0.0292(9) -0.0030(7) -0.0025(8) -0.0041(8)
O6 0.0466(12) 0.112(2) 0.0332(11) 0.0145(13) 0.0080(9) 0.0042(14)
N2 0.0337(11) 0.0284(11) 0.0309(11) 0.0024(9) -0.0008(9) 0.0028(9)
C42 0.0420(15) 0.0414(15) 0.0392(14) -0.0023(12) -0.0022(12) 0.0118(13)
C43 0.0388(16) 0.062(2) 0.0540(19) -0.0067(16) -0.0128(14) 0.0142(15)
C44 0.0290(14) 0.077(2) 0.0540(19) -0.0130(17) -0.0026(13) -0.0012(15)
C45 0.0399(16) 0.065(2) 0.0468(17) 0.0006(15) 0.0056(13) -0.0116(14)
C46 0.0346(14) 0.0527(17) 0.0346(14) 0.0042(12) 0.0002(11) -0.0026(13)
C47 0.0308(13) 0.0365(14) 0.0269(12) -0.0061(10) 0.0020(10) 0.0060(10)
C48 0.0277(12) 0.0460(14) 0.0239(11) -0.0032(11) 0.0038(9) -0.0006(11)
C49 0.0361(14) 0.0490(17) 0.0344(14) -0.0127(12) 0.0087(11) -0.0048(12)
C50 0.0398(16) 0.076(2) 0.0384(16) -0.0218(16) 0.0068(13) -0.0033(15)
C51 0.0431(17) 0.101(3) 0.0289(15) -0.0195(17) 0.0051(13) -0.0056(17)
C52 0.0475(18) 0.089(3) 0.0292(15) 0.0130(16) -0.0002(13) 0.0055(17)
C53 0.0359(15) 0.0580(18) 0.0296(13) 0.0028(12) 0.0031(11) 0.0021(13)
C54 0.0287(12) 0.0270(12) 0.0228(11) -0.0005(9) -0.0002(9) 0.0021(9)
C55 0.0313(13) 0.0372(13) 0.0274(12) 0.0018(10) 0.0019(10) -0.0025(11)
C56 0.0251(11) 0.0340(14) 0.0289(12) -0.0004(10) 0.0056(9) -0.0036(9)
C57 0.0358(14) 0.0345(14) 0.0392(14) 0.0015(11) 0.0049(11) -0.0052(11)
C58 0.0480(17) 0.0430(16) 0.0410(15) -0.0125(13) 0.0086(13) -0.0156(13)
C59 0.0447(16) 0.065(2) 0.0338(14) -0.0035(14) -0.0072(12) -0.0153(15)
C60 0.0394(16) 0.0545(18) 0.0449(16) 0.0069(14) -0.0099(13) 0.0060(13)
C61 0.0329(14) 0.0382(15) 0.0396(14) -0.0051(11) 0.0014(11) 0.0051(11)
C62 0.0392(14) 0.0295(13) 0.0325(13) 0.0012(10) 0.0003(11) 0.0021(11)
C63 0.0310(12) 0.0315(12) 0.0240(12) -0.0013(9) -0.0013(9) 0.0039(10)
C64 0.0278(12) 0.0363(13) 0.0239(11) -0.0058(10) -0.0025(9) 0.0034(10)
C65 0.0338(13) 0.0404(15) 0.0303(13) -0.0030(11) -0.0042(10) 0.0076(11)
C66 0.0273(12) 0.0487(16) 0.0411(15) -0.0104(13) -0.0017(11) 0.0082(11)
C67 0.0252(12) 0.0639(19) 0.0319(13) -0.0103(13) 0.0030(10) -0.0007(12)
C68 0.0284(13) 0.0492(16) 0.0265(12) -0.0030(11) -0.0012(10) -0.0033(11)
C69 0.0270(12) 0.0387(14) 0.0249(12) -0.0023(10) -0.0019(10) 0.0036(10)
C70 0.0327(14) 0.070(2) 0.0340(14) 0.0078(14) 0.0024(12) -0.0016(14)
C71 0.0321(13) 0.0403(15) 0.0254(12) 0.0054(10) 0.0023(10) 0.0052(11)
C72 0.0463(16) 0.0459(16) 0.0337(14) 0.0006(12) -0.0047(12) 0.0110(13)
C73 0.062(2) 0.0454(17) 0.0498(18) -0.0034(14) 0.0006(15) 0.0194(15)
C74 0.0471(17) 0.0503(19) 0.061(2) 0.0052(15) -0.0015(15) 0.0224(15)
C75 0.0368(15) 0.0487(17) 0.0496(17) 0.0082(14) -0.0055(13) 0.0070(13)
C76 0.0305(12) 0.0414(14) 0.0320(12) 0.0080(11) -0.0007(10) 0.0029(11)
C77 0.0242(12) 0.0441(15) 0.0343(13) 0.0047(11) -0.0016(10) -0.0019(11)
C78 0.0268(13) 0.0457(16) 0.0419(15) 0.0031(12) -0.0032(11) 0.0012(11)
C79 0.0296(14) 0.0464(17) 0.063(2) -0.0064(14) -0.0058(13) -0.0033(12)
C80 0.0375(16) 0.066(2) 0.057(2) -0.0212(17) -0.0014(14) -0.0108(15)
C81 0.056(2) 0.074(2) 0.0366(16) -0.0049(15) -0.0036(14) -0.0184(17)
C82 0.0454(16) 0.0519(18) 0.0388(15) 0.0062(13) -0.0068(13) -0.0084(14)

loop_
_atom_type_symbol
_atom_type_description
_atom_type_scat_dispersion_real
_atom_type_scat_dispersion_imag
_atom_type_scat_source
C C 0.0033 0.0016 'International Tables Vol C Tables 4.2.6.8 and 6.1.1.4'
H H 0.0000 0.0000 'International Tables Vol C Tables 4.2.6.8 and 6.1.1.4'
N N 0.0061 0.0033 'International Tables Vol C Tables 4.2.6.8 and 6.1.1.4'
O O 0.0106 0.0060 'International Tables Vol C Tables 4.2.6.8 and 6.1.1.4'
P P 0.1023 0.0942 'International Tables Vol C Tables 4.2.6.8 and 6.1.1.4'

loop_
_geom_angle_atom_site_label_1
_geom_angle_atom_site_label_2
_geom_angle_atom_site_label_3
_geom_angle
_geom_angle_site_symmetry_1
_geom_angle_site_symmetry_3
_geom_angle_publ_flag
O1 P1 C6 109.39(11) . . ?
O1 P1 C12 112.28(12) . . ?
O1 P1 C13 109.55(11) . . ?
C6 P1 C12 106.97(11) . . ?
C6 P1 C13 107.83(11) . . ?
C12 P1 C13 110.68(11) . . ?
C21 O2 C22 106.08(19) . . ?
C21 N1 C13 106.2(2) . . ?
C2 C1 H1 119.9 . . ?
C2 C1 C6 120.1(3) . . ?
C6 C1 H1 119.9 . . ?
C1 C2 H2 119.7 . . ?
C3 C2 C1 120.5(3) . . ?
C3 C2 H2 119.7 . . ?
C2 C3 H3 120.0 . . ?
C2 C3 C4 120.0(3) . . ?
C4 C3 H3 120.0 . . ?
C3 C4 H4 120.1 . . ?
C3 C4 C5 119.8(3) . . ?
C5 C4 H4 120.1 . . ?
C4 C5 H5 119.7 . . ?
C6 C5 C4 120.6(3) . . ?
C6 C5 H5 119.7 . . ?
C1 C6 P1 115.27(19) . . ?
C5 C6 P1 125.69(19) . . ?
C5 C6 C1 119.0(2) . . ?
C8 C7 H7 120.3 . . ?
C8 C7 C12 119.3(3) . . ?
C12 C7 H7 120.3 . . ?
C7 C8 H8 119.6 . . ?
C9 C8 C7 120.7(3) . . ?
C9 C8 H8 119.6 . . ?
C8 C9 H9 120.0 . . ?
C10 C9 C8 119.9(3) . . ?
C10 C9 H9 120.0 . . ?
C9 C10 H10 119.8 . . ?
C9 C10 C11 120.4(4) . . ?
C11 C10 H10 119.8 . . ?
C10 C11 H11 119.9 . . ?
C10 C11 C12 120.2(3) . . ?
C12 C11 H11 119.9 . . ?
C7 C12 P1 115.7(2) . . ?
C11 C12 P1 124.9(2) . . ?
C11 C12 C7 119.5(3) . . ?
N1 C13 P1 108.65(16) . . ?
N1 C13 C14 111.7(2) . . ?
N1 C13 C22 104.20(18) . . ?
C14 C13 P1 109.80(16) . . ?
C14 C13 C22 113.56(19) . . ?
C22 C13 P1 108.71(16) . . ?
C13 C14 H14A 108.3 . . ?
C13 C14 H14B 108.3 . . ?
H14A C14 H14B 107.4 . . ?
C15 C14 C13 115.9(2) . . ?
C15 C14 H14A 108.3 . . ?
C15 C14 H14B 108.3 . . ?
C16 C15 C14 119.3(3) . . ?
C20 C15 C14 122.5(2) . . ?
C20 C15 C16 118.3(3) . . ?
C15 C16 H16 119.6 . . ?
C17 C16 C15 120.7(3) . . ?
C17 C16 H16 119.6 . . ?
C16 C17 H17 119.7 . . ?
C18 C17 C16 120.6(3) . . ?
C18 C17 H17 119.7 . . ?
C17 C18 H18 120.3 . . ?
C17 C18 C19 119.5(3) . . ?
C19 C18 H18 120.3 . . ?
C18 C19 H19 119.8 . . ?
C20 C19 C18 120.4(3) . . ?
C20 C19 H19 119.8 . . ?
C15 C20 H20 119.7 . . ?
C19 C20 C15 120.6(3) . . ?
C19 C20 H20 119.7 . . ?
O2 C21 H21 120.0 . . ?
N1 C21 O2 119.9(2) . . ?
N1 C21 H21 120.0 . . ?
O2 C22 C13 102.26(18) . . ?
O2 C22 H22 109.0 . . ?
O2 C22 C23 107.7(2) . . ?
C13 C22 H22 109.0 . . ?
C23 C22 C13 119.3(2) . . ?
C23 C22 H22 109.0 . . ?
C24 C23 C22 119.2(2) . . ?
C24 C23 C28 119.5(2) . . ?
C28 C23 C22 120.9(2) . . ?
C23 C24 H24 119.6 . . ?
C25 C24 C23 120.9(3) . . ?
C25 C24 H24 119.6 . . ?
C24 C25 H25 120.1 . . ?
C26 C25 C24 119.8(3) . . ?
C26 C25 H25 120.1 . . ?
C25 C26 H26 119.8 . . ?
C25 C26 C27 120.5(3) . . ?
C27 C26 H26 119.8 . . ?
C26 C27 C28 120.5(3) . . ?
C26 C27 C29 118.8(3) . . ?
C28 C27 C29 120.7(3) . . ?
C23 C28 C27 118.8(2) . . ?
C23 C28 C30 121.2(2) . . ?
C27 C28 C30 119.8(2) . . ?
O3 C29 C27 123.9(4) . . ?
O3 C29 H29 118.0 . . ?
C27 C29 H29 118.0 . . ?
C31 C30 C28 120.4(2) . . ?
C31 C30 C35 118.9(2) . . ?
C35 C30 C28 120.6(2) . . ?
C30 C31 H31 119.1 . . ?
C32 C31 C30 121.8(3) . . ?
C32 C31 H31 119.1 . . ?
C31 C32 H32 120.3 . . ?
C33 C32 C31 119.4(3) . . ?
C33 C32 H32 120.3 . . ?
C32 C33 H33 120.1 . . ?
C32 C33 C34 119.7(3) . . ?
C34 C33 H33 120.1 . . ?
C33 C34 H34 119.2 . . ?
C33 C34 C35 121.5(3) . . ?
C35 C34 H34 119.2 . . ?
C30 C35 C36 122.7(2) . . ?
C34 C35 C30 118.6(3) . . ?
C34 C35 C36 118.7(2) . . ?
C37 C36 C35 122.4(2) . . ?
C37 C36 C41 117.9(3) . . ?
C41 C36 C35 119.6(2) . . ?
C36 C37 H37 119.7 . . ?
C38 C37 C36 120.5(3) . . ?
C38 C37 H37 119.7 . . ?
C37 C38 H38 119.7 . . ?
C39 C38 C37 120.6(3) . . ?
C39 C38 H38 119.7 . . ?
C38 C39 H39 120.4 . . ?
C40 C39 C38 119.3(3) . . ?
C40 C39 H39 120.4 . . ?
C39 C40 H40 119.6 . . ?
C39 C40 C41 120.8(3) . . ?
C41 C40 H40 119.6 . . ?
C36 C41 H41 119.6 . . ?
C40 C41 C36 120.9(3) . . ?
C40 C41 H41 119.6 . . ?
O4 P2 C47 111.14(12) . . ?
O4 P2 C48 112.22(12) . . ?
O4 P2 C54 109.36(11) . . ?
C47 P2 C54 107.54(11) . . ?
C48 P2 C47 105.05(12) . . ?
C48 P2 C54 111.39(12) . . ?
C62 O5 C63 105.88(19) . . ?
C62 N2 C54 106.7(2) . . ?
C43 C42 H42 120.0 . . ?
C43 C42 C47 120.0(3) . . ?
C47 C42 H42 120.0 . . ?
C42 C43 H43 119.6 . . ?
C44 C43 C42 120.8(3) . . ?
C44 C43 H43 119.6 . . ?
C43 C44 H44 120.0 . . ?
C43 C44 C45 120.1(3) . . ?
C45 C44 H44 120.0 . . ?
C44 C45 H45 120.0 . . ?
C44 C45 C46 120.1(3) . . ?
C46 C45 H45 120.0 . . ?
C45 C46 H46 119.8 . . ?
C45 C46 C47 120.3(3) . . ?
C47 C46 H46 119.8 . . ?
C42 C47 P2 117.6(2) . . ?
C42 C47 C46 118.7(3) . . ?
C46 C47 P2 123.5(2) . . ?
C49 C48 P2 113.8(2) . . ?
C53 C48 P2 126.1(2) . . ?
C53 C48 C49 120.1(2) . . ?
C48 C49 H49 119.8 . . ?
C50 C49 C48 120.3(3) . . ?
C50 C49 H49 119.8 . . ?
C49 C50 H50 120.0 . . ?
C51 C50 C49 119.9(3) . . ?
C51 C50 H50 120.0 . . ?
C50 C51 H51 119.8 . . ?
C50 C51 C52 120.4(3) . . ?
C52 C51 H51 119.8 . . ?
C51 C52 H52 119.7 . . ?
C53 C52 C51 120.5(3) . . ?
C53 C52 H52 119.7 . . ?
C48 C53 C52 118.6(3) . . ?
C48 C53 H53 120.7 . . ?
C52 C53 H53 120.7 . . ?
N2 C54 P2 110.19(16) . . ?
N2 C54 C55 112.3(2) . . ?
N2 C54 C63 103.65(18) . . ?
C55 C54 P2 109.03(16) . . ?
C55 C54 C63 113.86(19) . . ?
C63 C54 P2 107.62(16) . . ?
C54 C55 H55A 108.3 . . ?
C54 C55 H55B 108.3 . . ?
H55A C55 H55B 107.4 . . ?
C56 C55 C54 115.7(2) . . ?
C56 C55 H55A 108.3 . . ?
C56 C55 H55B 108.3 . . ?
C57 C56 C55 122.3(2) . . ?
C57 C56 C61 117.9(2) . . ?
C61 C56 C55 119.8(2) . . ?
C56 C57 H57 119.5 . . ?
C56 C57 C58 120.9(3) . . ?
C58 C57 H57 119.5 . . ?
C57 C58 H58 120.0 . . ?
C59 C58 C57 120.0(3) . . ?
C59 C58 H58 120.0 . . ?
C58 C59 H59 120.1 . . ?
C58 C59 C60 119.9(3) . . ?
C60 C59 H59 120.1 . . ?
C59 C60 H60 119.8 . . ?
C59 C60 C61 120.3(3) . . ?
C61 C60 H60 119.8 . . ?
C56 C61 H61 119.5 . . ?
C60 C61 C56 121.0(3) . . ?
C60 C61 H61 119.5 . . ?
O5 C62 H62 120.1 . . ?
N2 C62 O5 119.9(2) . . ?
N2 C62 H62 120.1 . . ?
O5 C63 C54 102.46(18) . . ?
O5 C63 H63 109.6 . . ?
O5 C63 C64 107.7(2) . . ?
C54 C63 H63 109.6 . . ?
C64 C63 C54 117.5(2) . . ?
C64 C63 H63 109.6 . . ?
C65 C64 C63 119.3(2) . . ?
C65 C64 C69 119.3(2) . . ?
C69 C64 C63 121.2(2) . . ?
C64 C65 H65 119.5 . . ?
C66 C65 C64 121.0(3) . . ?
C66 C65 H65 119.5 . . ?
C65 C66 H66 120.1 . . ?
C67 C66 C65 119.9(3) . . ?
C67 C66 H66 120.1 . . ?
C66 C67 H67 119.7 . . ?
C66 C67 C68 120.6(2) . . ?
C68 C67 H67 119.7 . . ?
C67 C68 C69 120.4(3) . . ?
C67 C68 C70 119.1(2) . . ?
C69 C68 C70 120.5(3) . . ?
C64 C69 C68 118.7(2) . . ?
C64 C69 C71 121.4(2) . . ?
C68 C69 C71 119.7(2) . . ?
O6 C70 C68 124.3(3) . . ?
O6 C70 H70 117.9 . . ?
C68 C70 H70 117.9 . . ?
C72 C71 C69 120.1(2) . . ?
C72 C71 C76 119.8(2) . . ?
C76 C71 C69 120.1(2) . . ?
C71 C72 H72 119.5 . . ?
C71 C72 C73 121.0(3) . . ?
C73 C72 H72 119.5 . . ?
C72 C73 H73 120.0 . . ?
C74 C73 C72 119.9(3) . . ?
C74 C73 H73 120.0 . . ?
C73 C74 H74 120.0 . . ?
C73 C74 C75 120.0(3) . . ?
C75 C74 H74 120.0 . . ?
C74 C75 H75 119.4 . . ?
C74 C75 C76 121.2(3) . . ?
C76 C75 H75 119.4 . . ?
C71 C76 C77 121.5(2) . . ?
C75 C76 C71 118.1(3) . . ?
C75 C76 C77 120.3(2) . . ?
C78 C77 C76 122.3(2) . . ?
C82 C77 C76 119.6(3) . . ?
C82 C77 C78 118.1(3) . . ?
C77 C78 H78 119.7 . . ?
C79 C78 C77 120.5(3) . . ?
C79 C78 H78 119.7 . . ?
C78 C79 H79 119.7 . . ?
C80 C79 C78 120.5(3) . . ?
C80 C79 H79 119.7 . . ?
C79 C80 H80 120.4 . . ?
C81 C80 C79 119.3(3) . . ?
C81 C80 H80 120.4 . . ?
C80 C81 H81 119.8 . . ?
C82 C81 C80 120.5(3) . . ?
C82 C81 H81 119.8 . . ?
C77 C82 H82 119.4 . . ?
C81 C82 C77 121.1(3) . . ?
C81 C82 H82 119.4 . . ?

loop_
_geom_bond_atom_site_label_1
_geom_bond_atom_site_label_2
_geom_bond_distance
_geom_bond_site_symmetry_2
_geom_bond_publ_flag
P1 O1 1.4873(18) . ?
P1 C6 1.815(2) . ?
P1 C12 1.815(3) . ?
P1 C13 1.861(2) . ?
O2 C21 1.356(3) . ?
O2 C22 1.461(3) . ?
O3 C29 1.210(4) . ?
N1 C13 1.481(3) . ?
N1 C21 1.265(3) . ?
C1 H1 0.9500 . ?
C1 C2 1.389(4) . ?
C1 C6 1.393(4) . ?
C2 H2 0.9500 . ?
C2 C3 1.376(5) . ?
C3 H3 0.9500 . ?
C3 C4 1.385(4) . ?
C4 H4 0.9500 . ?
C4 C5 1.393(4) . ?
C5 H5 0.9500 . ?
C5 C6 1.390(4) . ?
C7 H7 0.9500 . ?
C7 C8 1.394(5) . ?
C7 C12 1.396(4) . ?
C8 H8 0.9500 . ?
C8 C9 1.382(6) . ?
C9 H9 0.9500 . ?
C9 C10 1.373(5) . ?
C10 H10 0.9500 . ?
C10 C11 1.389(4) . ?
C11 H11 0.9500 . ?
C11 C12 1.395(4) . ?
C13 C14 1.552(3) . ?
C13 C22 1.579(3) . ?
C14 H14A 0.9900 . ?
C14 H14B 0.9900 . ?
C14 C15 1.506(4) . ?
C15 C16 1.405(4) . ?
C15 C20 1.391(4) . ?
C16 H16 0.9500 . ?
C16 C17 1.380(5) . ?
C17 H17 0.9500 . ?
C17 C18 1.376(6) . ?
C18 H18 0.9500 . ?
C18 C19 1.391(6) . ?
C19 H19 0.9500 . ?
C19 C20 1.386(4) . ?
C20 H20 0.9500 . ?
C21 H21 0.9500 . ?
C22 H22 1.0000 . ?
C22 C23 1.516(4) . ?
C23 C24 1.400(4) . ?
C23 C28 1.402(4) . ?
C24 H24 0.9500 . ?
C24 C25 1.388(4) . ?
C25 H25 0.9500 . ?
C25 C26 1.375(5) . ?
C26 H26 0.9500 . ?
C26 C27 1.391(4) . ?
C27 C28 1.409(4) . ?
C27 C29 1.488(4) . ?
C28 C30 1.496(4) . ?
C29 H29 0.9500 . ?
C30 C31 1.395(4) . ?
C30 C35 1.407(4) . ?
C31 H31 0.9500 . ?
C31 C32 1.383(4) . ?
C32 H32 0.9500 . ?
C32 C33 1.383(5) . ?
C33 H33 0.9500 . ?
C33 C34 1.389(4) . ?
C34 H34 0.9500 . ?
C34 C35 1.396(4) . ?
C35 C36 1.493(4) . ?
C36 C37 1.399(4) . ?
C36 C41 1.400(4) . ?
C37 H37 0.9500 . ?
C37 C38 1.389(4) . ?
C38 H38 0.9500 . ?
C38 C39 1.387(5) . ?
C39 H39 0.9500 . ?
C39 C40 1.373(5) . ?
C40 H40 0.9500 . ?
C40 C41 1.385(5) . ?
C41 H41 0.9500 . ?
P2 O4 1.4898(19) . ?
P2 C47 1.812(3) . ?
P2 C48 1.810(3) . ?
P2 C54 1.864(2) . ?
O5 C62 1.355(3) . ?
O5 C63 1.464(3) . ?
O6 C70 1.207(4) . ?
N2 C54 1.480(3) . ?
N2 C62 1.266(3) . ?
C42 H42 0.9500 . ?
C42 C43 1.393(5) . ?
C42 C47 1.396(4) . ?
C43 H43 0.9500 . ?
C43 C44 1.371(5) . ?
C44 H44 0.9500 . ?
C44 C45 1.377(5) . ?
C45 H45 0.9500 . ?
C45 C46 1.395(4) . ?
C46 H46 0.9500 . ?
C46 C47 1.399(4) . ?
C48 C49 1.401(4) . ?
C48 C53 1.389(4) . ?
C49 H49 0.9500 . ?
C49 C50 1.382(4) . ?
C50 H50 0.9500 . ?
C50 C51 1.363(5) . ?
C51 H51 0.9500 . ?
C51 C52 1.396(5) . ?
C52 H52 0.9500 . ?
C52 C53 1.394(4) . ?
C53 H53 0.9500 . ?
C54 C55 1.550(3) . ?
C54 C63 1.585(3) . ?
C55 H55A 0.9900 . ?
C55 H55B 0.9900 . ?
C55 C56 1.514(3) . ?
C56 C57 1.383(4) . ?
C56 C61 1.396(4) . ?
C57 H57 0.9500 . ?
C57 C58 1.399(4) . ?
C58 H58 0.9500 . ?
C58 C59 1.370(5) . ?
C59 H59 0.9500 . ?
C59 C60 1.375(5) . ?
C60 H60 0.9500 . ?
C60 C61 1.382(4) . ?
C61 H61 0.9500 . ?
C62 H62 0.9500 . ?
C63 H63 1.0000 . ?
C63 C64 1.512(3) . ?
C64 C65 1.398(4) . ?
C64 C69 1.408(4) . ?
C65 H65 0.9500 . ?
C65 C66 1.384(4) . ?
C66 H66 0.9500 . ?
C66 C67 1.373(4) . ?
C67 H67 0.9500 . ?
C67 C68 1.390(4) . ?
C68 C69 1.408(4) . ?
C68 C70 1.481(4) . ?
C69 C71 1.501(4) . ?
C70 H70 0.9500 . ?
C71 C72 1.386(4) . ?
C71 C76 1.416(4) . ?
C72 H72 0.9500 . ?
C72 C73 1.387(4) . ?
C73 H73 0.9500 . ?
C73 C74 1.376(5) . ?
C74 H74 0.9500 . ?
C74 C75 1.392(5) . ?
C75 H75 0.9500 . ?
C75 C76 1.399(4) . ?
C76 C77 1.496(4) . ?
C77 C78 1.398(4) . ?
C77 C82 1.394(4) . ?
C78 H78 0.9500 . ?
C78 C79 1.391(4) . ?
C79 H79 0.9500 . ?
C79 C80 1.384(5) . ?
C80 H80 0.9500 . ?
C80 C81 1.383(5) . ?
C81 H81 0.9500 . ?
C81 C82 1.381(5) . ?
C82 H82 0.9500 . ?

loop_
_geom_torsion_atom_site_label_1
_geom_torsion_atom_site_label_2
_geom_torsion_atom_site_label_3
_geom_torsion_atom_site_label_4
_geom_torsion
_geom_torsion_site_symmetry_1
_geom_torsion_site_symmetry_2
_geom_torsion_site_symmetry_3
_geom_torsion_site_symmetry_4
_geom_torsion_publ_flag
P1 C13 C14 C15 49.0(3) . . . . ?
P1 C13 C22 O2 -104.67(18) . . . . ?
P1 C13 C22 C23 136.66(19) . . . . ?
O1 P1 C6 C1 5.6(2) . . . . ?
O1 P1 C6 C5 -171.7(2) . . . . ?
O1 P1 C12 C7 2.0(2) . . . . ?
O1 P1 C12 C11 -178.8(2) . . . . ?
O1 P1 C13 N1 168.76(15) . . . . ?
O1 P1 C13 C14 46.35(19) . . . . ?
O1 P1 C13 C22 -78.43(17) . . . . ?
O2 C22 C23 C24 -46.0(3) . . . . ?
O2 C22 C23 C28 126.1(2) . . . . ?
N1 C13 C14 C15 -71.6(3) . . . . ?
N1 C13 C22 O2 11.1(2) . . . . ?
N1 C13 C22 C23 -107.6(2) . . . . ?
C1 C2 C3 C4 -0.3(5) . . . . ?
C2 C1 C6 P1 -175.9(2) . . . . ?
C2 C1 C6 C5 1.5(4) . . . . ?
C2 C3 C4 C5 1.4(5) . . . . ?
C3 C4 C5 C6 -1.0(4) . . . . ?
C4 C5 C6 P1 176.7(2) . . . . ?
C4 C5 C6 C1 -0.4(4) . . . . ?
C6 P1 C12 C7 -118.0(2) . . . . ?
C6 P1 C12 C11 61.2(2) . . . . ?
C6 P1 C13 N1 -72.27(18) . . . . ?
C6 P1 C13 C14 165.31(16) . . . . ?
C6 P1 C13 C22 40.54(18) . . . . ?
C6 C1 C2 C3 -1.2(5) . . . . ?
C7 C8 C9 C10 -0.1(5) . . . . ?
C8 C7 C12 P1 179.9(2) . . . . ?
C8 C7 C12 C11 0.7(4) . . . . ?
C8 C9 C10 C11 0.9(5) . . . . ?
C9 C10 C11 C12 -1.0(5) . . . . ?
C10 C11 C12 P1 -179.0(2) . . . . ?
C10 C11 C12 C7 0.2(4) . . . . ?
C12 P1 C6 C1 127.4(2) . . . . ?
C12 P1 C6 C5 -49.8(2) . . . . ?
C12 P1 C13 N1 44.41(19) . . . . ?
C12 P1 C13 C14 -78.00(18) . . . . ?
C12 P1 C13 C22 157.23(15) . . . . ?
C12 C7 C8 C9 -0.7(4) . . . . ?
C13 P1 C6 C1 -113.5(2) . . . . ?
C13 P1 C6 C5 69.3(2) . . . . ?
C13 P1 C12 C7 124.80(19) . . . . ?
C13 P1 C12 C11 -56.0(2) . . . . ?
C13 N1 C21 O2 1.3(3) . . . . ?
C13 C14 C15 C16 -114.6(3) . . . . ?
C13 C14 C15 C20 65.3(3) . . . . ?
C13 C22 C23 C24 69.8(3) . . . . ?
C13 C22 C23 C28 -118.0(3) . . . . ?
C14 C13 C22 O2 132.8(2) . . . . ?
C14 C13 C22 C23 14.1(3) . . . . ?
C14 C15 C16 C17 178.9(3) . . . . ?
C14 C15 C20 C19 -180.0(2) . . . . ?
C15 C16 C17 C18 0.9(5) . . . . ?
C16 C15 C20 C19 -0.1(4) . . . . ?
C16 C17 C18 C19 0.3(5) . . . . ?
C17 C18 C19 C20 -1.4(5) . . . . ?
C18 C19 C20 C15 1.3(4) . . . . ?
C20 C15 C16 C17 -1.0(4) . . . . ?
C21 O2 C22 C13 -10.4(2) . . . . ?
C21 O2 C22 C23 116.2(2) . . . . ?
C21 N1 C13 P1 107.9(2) . . . . ?
C21 N1 C13 C14 -130.8(2) . . . . ?
C21 N1 C13 C22 -7.9(3) . . . . ?
C22 O2 C21 N1 6.5(3) . . . . ?
C22 C13 C14 C15 171.0(2) . . . . ?
C22 C23 C24 C25 172.7(3) . . . . ?
C22 C23 C28 C27 -173.2(2) . . . . ?
C22 C23 C28 C30 2.8(4) . . . . ?
C23 C24 C25 C26 0.1(5) . . . . ?
C23 C28 C30 C31 76.9(3) . . . . ?
C23 C28 C30 C35 -104.3(3) . . . . ?
C24 C23 C28 C27 -1.0(4) . . . . ?
C24 C23 C28 C30 175.0(2) . . . . ?
C24 C25 C26 C27 0.0(5) . . . . ?
C25 C26 C27 C28 -0.6(4) . . . . ?
C25 C26 C27 C29 178.9(3) . . . . ?
C26 C27 C28 C23 1.1(4) . . . . ?
C26 C27 C28 C30 -174.9(2) . . . . ?
C26 C27 C29 O3 9.4(5) . . . . ?
C27 C28 C30 C31 -107.1(3) . . . . ?
C27 C28 C30 C35 71.6(3) . . . . ?
C28 C23 C24 C25 0.4(4) . . . . ?
C28 C27 C29 O3 -171.1(3) . . . . ?
C28 C30 C31 C32 177.9(3) . . . . ?
C28 C30 C35 C34 -177.1(2) . . . . ?
C28 C30 C35 C36 2.4(4) . . . . ?
C29 C27 C28 C23 -178.4(2) . . . . ?
C29 C27 C28 C30 5.6(4) . . . . ?
C30 C31 C32 C33 -0.2(4) . . . . ?
C30 C35 C36 C37 52.4(4) . . . . ?
C30 C35 C36 C41 -130.3(3) . . . . ?
C31 C30 C35 C34 1.6(4) . . . . ?
C31 C30 C35 C36 -178.8(2) . . . . ?
C31 C32 C33 C34 0.5(5) . . . . ?
C32 C33 C34 C35 0.3(5) . . . . ?
C33 C34 C35 C30 -1.4(4) . . . . ?
C33 C34 C35 C36 179.0(3) . . . . ?
C34 C35 C36 C37 -128.0(3) . . . . ?
C34 C35 C36 C41 49.2(4) . . . . ?
C35 C30 C31 C32 -0.8(4) . . . . ?
C35 C36 C37 C38 177.1(3) . . . . ?
C35 C36 C41 C40 -177.2(3) . . . . ?
C36 C37 C38 C39 0.2(4) . . . . ?
C37 C36 C41 C40 0.2(4) . . . . ?
C37 C38 C39 C40 -0.1(5) . . . . ?
C38 C39 C40 C41 0.0(5) . . . . ?
C39 C40 C41 C36 -0.1(5) . . . . ?
C41 C36 C37 C38 -0.2(4) . . . . ?
P2 C48 C49 C50 177.9(2) . . . . ?
P2 C48 C53 C52 -178.5(2) . . . . ?
P2 C54 C55 C56 64.9(2) . . . . ?
P2 C54 C63 O5 -105.23(17) . . . . ?
P2 C54 C63 C64 136.96(19) . . . . ?
O4 P2 C47 C42 13.0(2) . . . . ?
O4 P2 C47 C46 -163.6(2) . . . . ?
O4 P2 C48 C49 21.4(2) . . . . ?
O4 P2 C48 C53 -161.0(2) . . . . ?
O4 P2 C54 N2 174.72(16) . . . . ?
O4 P2 C54 C55 51.04(19) . . . . ?
O4 P2 C54 C63 -72.91(18) . . . . ?
O5 C63 C64 C65 -48.9(3) . . . . ?
O5 C63 C64 C69 126.0(2) . . . . ?
N2 C54 C55 C56 -57.5(3) . . . . ?
N2 C54 C63 O5 11.5(2) . . . . ?
N2 C54 C63 C64 -106.3(2) . . . . ?
C42 C43 C44 C45 -0.6(5) . . . . ?
C43 C42 C47 P2 -175.5(2) . . . . ?
C43 C42 C47 C46 1.2(4) . . . . ?
C43 C44 C45 C46 1.0(5) . . . . ?
C44 C45 C46 C47 -0.3(5) . . . . ?
C45 C46 C47 P2 175.7(2) . . . . ?
C45 C46 C47 C42 -0.8(4) . . . . ?
C47 P2 C48 C49 -99.5(2) . . . . ?
C47 P2 C48 C53 78.2(3) . . . . ?
C47 P2 C54 N2 -64.49(18) . . . . ?
C47 P2 C54 C55 171.83(16) . . . . ?
C47 P2 C54 C63 47.88(19) . . . . ?
C47 C42 C43 C44 -0.5(5) . . . . ?
C48 P2 C47 C42 134.5(2) . . . . ?
C48 P2 C47 C46 -42.0(3) . . . . ?
C48 P2 C54 N2 50.1(2) . . . . ?
C48 P2 C54 C55 -73.57(19) . . . . ?
C48 P2 C54 C63 162.48(16) . . . . ?
C48 C49 C50 C51 0.9(5) . . . . ?
C49 C48 C53 C52 -0.9(4) . . . . ?
C49 C50 C51 C52 -0.9(5) . . . . ?
C50 C51 C52 C53 0.0(5) . . . . ?
C51 C52 C53 C48 0.9(5) . . . . ?
C53 C48 C49 C50 0.1(4) . . . . ?
C54 P2 C47 C42 -106.7(2) . . . . ?
C54 P2 C47 C46 76.8(2) . . . . ?
C54 P2 C48 C49 144.35(19) . . . . ?
C54 P2 C48 C53 -38.0(3) . . . . ?
C54 N2 C62 O5 1.4(3) . . . . ?
C54 C55 C56 C57 -101.9(3) . . . . ?
C54 C55 C56 C61 79.1(3) . . . . ?
C54 C63 C64 C65 66.0(3) . . . . ?
C54 C63 C64 C69 -119.1(3) . . . . ?
C55 C54 C63 O5 133.8(2) . . . . ?
C55 C54 C63 C64 16.0(3) . . . . ?
C55 C56 C57 C58 179.1(2) . . . . ?
C55 C56 C61 C60 -179.7(3) . . . . ?
C56 C57 C58 C59 1.4(4) . . . . ?
C57 C56 C61 C60 1.3(4) . . . . ?
C57 C58 C59 C60 -0.1(5) . . . . ?
C58 C59 C60 C61 -0.5(5) . . . . ?
C59 C60 C61 C56 -0.1(5) . . . . ?
C61 C56 C57 C58 -2.0(4) . . . . ?
C62 O5 C63 C54 -10.8(2) . . . . ?
C62 O5 C63 C64 113.8(2) . . . . ?
C62 N2 C54 P2 106.7(2) . . . . ?
C62 N2 C54 C55 -131.5(2) . . . . ?
C62 N2 C54 C63 -8.2(3) . . . . ?
C63 O5 C62 N2 6.8(3) . . . . ?
C63 C54 C55 C56 -174.9(2) . . . . ?
C63 C64 C65 C66 176.2(2) . . . . ?
C63 C64 C69 C68 -177.8(2) . . . . ?
C63 C64 C69 C71 -3.2(4) . . . . ?
C64 C65 C66 C67 0.8(4) . . . . ?
C64 C69 C71 C72 74.4(4) . . . . ?
C64 C69 C71 C76 -107.7(3) . . . . ?
C65 C64 C69 C68 -3.0(4) . . . . ?
C65 C64 C69 C71 171.7(2) . . . . ?
C65 C66 C67 C68 -0.8(4) . . . . ?
C66 C67 C68 C69 -1.0(4) . . . . ?
C66 C67 C68 C70 179.2(3) . . . . ?
C67 C68 C69 C64 2.9(4) . . . . ?
C67 C68 C69 C71 -171.8(2) . . . . ?
C67 C68 C70 O6 12.1(5) . . . . ?
C68 C69 C71 C72 -111.0(3) . . . . ?
C68 C69 C71 C76 66.8(3) . . . . ?
C69 C64 C65 C66 1.2(4) . . . . ?
C69 C68 C70 O6 -167.7(3) . . . . ?
C69 C71 C72 C73 177.8(3) . . . . ?
C69 C71 C76 C75 -178.5(2) . . . . ?
C69 C71 C76 C77 -2.1(4) . . . . ?
C70 C68 C69 C64 -177.3(3) . . . . ?
C70 C68 C69 C71 8.0(4) . . . . ?
C71 C72 C73 C74 1.0(5) . . . . ?
C71 C76 C77 C78 53.7(4) . . . . ?
C71 C76 C77 C82 -124.5(3) . . . . ?
C72 C71 C76 C75 -0.7(4) . . . . ?
C72 C71 C76 C77 175.7(3) . . . . ?
C72 C73 C74 C75 -1.2(5) . . . . ?
C73 C74 C75 C76 0.4(5) . . . . ?
C74 C75 C76 C71 0.5(4) . . . . ?
C74 C75 C76 C77 -175.9(3) . . . . ?
C75 C76 C77 C78 -130.0(3) . . . . ?
C75 C76 C77 C82 51.8(4) . . . . ?
C76 C71 C72 C73 -0.1(4) . . . . ?
C76 C77 C78 C79 -177.3(2) . . . . ?
C76 C77 C82 C81 176.5(3) . . . . ?
C77 C78 C79 C80 1.2(4) . . . . ?
C78 C77 C82 C81 -1.8(4) . . . . ?
C78 C79 C80 C81 -2.3(5) . . . . ?
C79 C80 C81 C82 1.4(5) . . . . ?
C80 C81 C82 C77 0.6(5) . . . . ?
C82 C77 C78 C79 0.8(4) . . . . ?

loop_
_twin_individual_id
_twin_individual_mass_fraction_refined
1 0.8531(15)
2 0.1469(15)
